data_2211599
loop_
_publ_author_name
'Zhou, Jing'
'Yan, Lin'
'Bi, Dong-Qin'
'Li, Ming-Xue'

_publ_section_title
;
 Bis(ferrocenecarbaldehyde)
 (1,2-diphenylethane-1,2-diylidene)dihydrazone
;
_journal_coeditor_code SG2080
_journal_issue 12
_journal_name_full 'Acta Crystallographica Section E'
_journal_page_first m3275
_journal_page_last m3276
_journal_paper_doi 10.1107/S1600536806045958
_journal_volume 62
_journal_year 2006
_chemical_formula_iupac '[Fe2 (C5 H5)2 (C26 H20 N4)]'
_chemical_formula_moiety 'C36 H30 Fe2 N4'
_chemical_formula_sum 'C36 H30 Fe2 N4'
_chemical_formula_weight 630.34
_chemical_name_systematic
;
Bis(ferrocenecarbaldehyde) (1,2-diphenylethane-1,2-diylidene)dihydrazone
;
_space_group_IT_number 14
_symmetry_cell_setting monoclinic
_symmetry_space_group_name_Hall '-P 2ybc'
_symmetry_space_group_name_H-M 'P 1 21/c 1'
_atom_sites_solution_hydrogens geom
_atom_sites_solution_primary direct
_atom_sites_solution_secondary difmap
_audit_creation_method SHELXL-97
_cell_angle_alpha 90.00
_cell_angle_beta 96.284(5)
_cell_angle_gamma 90.00
_cell_formula_units_Z 4
_cell_length_a 12.066(3)
_cell_length_b 11.187(3)
_cell_length_c 22.402(6)
_cell_measurement_reflns_used 380
_cell_measurement_temperature 293(2)
_cell_measurement_theta_max 28.28
_cell_measurement_theta_min 2.04
_cell_volume 3005.7(14)
_computing_cell_refinement 'SAINT-Plus (Bruker, 2001)'
_computing_data_collection 'SMART (Bruker, 2001)'
_computing_data_reduction SAINT-PLus
_computing_molecular_graphics SHELXL97
_computing_publication_material SHELXL97
_computing_structure_refinement 'SHELXL97 (Sheldrick, 1997)'
_computing_structure_solution 'SHELXS97 (Sheldrick, 1997)'
_diffrn_ambient_temperature 293(2)
_diffrn_measured_fraction_theta_full 0.997
_diffrn_measured_fraction_theta_max 0.997
_diffrn_measurement_device_type 'Bruker SMART APEX CCD'
_diffrn_measurement_method \w
_diffrn_radiation_monochromator graphite
_diffrn_radiation_source 'fine-focus sealed tube'
_diffrn_radiation_type MoK\a
_diffrn_radiation_wavelength 0.71073
_diffrn_reflns_av_R_equivalents 0.0697
_diffrn_reflns_av_sigmaI/netI 0.0643
_diffrn_reflns_limit_h_max 14
_diffrn_reflns_limit_h_min -14
_diffrn_reflns_limit_k_max 13
_diffrn_reflns_limit_k_min -13
_diffrn_reflns_limit_l_max 26
_diffrn_reflns_limit_l_min -14
_diffrn_reflns_number 14449
_diffrn_reflns_theta_full 25.00
_diffrn_reflns_theta_max 25.00
_diffrn_reflns_theta_min 2.04
_exptl_absorpt_coefficient_mu 0.997
_exptl_absorpt_correction_type none
_exptl_crystal_colour Red
_exptl_crystal_density_diffrn 1.393
_exptl_crystal_density_method 'not measured'
_exptl_crystal_description rod
_exptl_crystal_F_000 1304
_exptl_crystal_size_max 0.26
_exptl_crystal_size_mid 0.18
_exptl_crystal_size_min 0.16
_refine_diff_density_max 0.572
_refine_diff_density_min -0.338
_refine_ls_extinction_method none
_refine_ls_goodness_of_fit_ref 0.999
_refine_ls_hydrogen_treatment constr
_refine_ls_matrix_type full
_refine_ls_number_parameters 379
_refine_ls_number_reflns 5285
_refine_ls_number_restraints 18
_refine_ls_restrained_S_all 1.010
_refine_ls_R_factor_all 0.0632
_refine_ls_R_factor_gt 0.0443
_refine_ls_shift/su_max 0.001
_refine_ls_shift/su_mean 0.000
_refine_ls_structure_factor_coef Fsqd
_refine_ls_weighting_details 'calc w=1/[\s^2^(Fo^2^)+(0.0524P)^2^] where P=(Fo^2^+2Fc^2^)/3'
_refine_ls_weighting_scheme calc
_refine_ls_wR_factor_gt 0.1049
_refine_ls_wR_factor_ref 0.1095
_reflns_number_gt 3782
_reflns_number_total 5285
_reflns_threshold_expression I>2\s(I)
_cod_data_source_file sg2080.cif
_cod_data_source_block I
_cod_original_cell_volume 3005.6(13)
_cod_original_sg_symbol_H-M 'P 21/c'
_cod_database_code 2211599
_cod_database_fobs_code 2211599

loop_
_symmetry_equiv_pos_as_xyz
'x, y, z'
'-x, y+1/2, -z+1/2'
'-x, -y, -z'
'x, -y-1/2, z-1/2'

loop_
_atom_site_type_symbol
_atom_site_label
_atom_site_fract_x
_atom_site_fract_y
_atom_site_fract_z
_atom_site_U_iso_or_equiv
_atom_site_adp_type
_atom_site_calc_flag
_atom_site_refinement_flags
_atom_site_occupancy
Fe Fe1 0.44035(3) 0.82439(3) 0.083294(19) 0.04335(14) Uani d . 1
Fe Fe2 -0.13375(3) 0.69682(4) -0.05636(2) 0.05436(16) Uani d . 1
C C1 0.5148(2) 0.7259(3) 0.02334(13) 0.0446(7) Uani d . 1
C C2 0.5430(2) 0.8488(3) 0.01846(14) 0.0490(7) Uani d . 1
H H2B 0.5277 0.8988 -0.0174 0.059 Uiso calc R 1
C C3 0.5969(2) 0.8857(3) 0.07428(14) 0.0548(8) Uani d . 1
H H3B 0.6243 0.9666 0.0841 0.066 Uiso calc R 1
C C4 0.6027(2) 0.7884(3) 0.11403(15) 0.0550(8) Uani d . 1
H H4B 0.6350 0.7897 0.1561 0.066 Uiso calc R 1
C C5 0.5519(2) 0.6884(3) 0.08314(14) 0.0512(8) Uani d . 1
H H5A 0.5439 0.6083 0.0998 0.061 Uiso calc R 1
C C6 0.2736(3) 0.7977(3) 0.06649(17) 0.0663(10) Uani d . 1
H H6A 0.2367 0.7433 0.0363 0.080 Uiso calc R 1
C C7 0.2997(3) 0.9176(4) 0.05717(17) 0.0699(10) Uani d . 1
H H7A 0.2838 0.9623 0.0196 0.084 Uiso calc R 1
C C8 0.3521(3) 0.9630(3) 0.11209(19) 0.0724(10) Uani d . 1
H H8A 0.3796 1.0448 0.1191 0.087 Uiso calc R 1
C C9 0.3577(3) 0.8714(3) 0.15464(16) 0.0672(9) Uani d . 1
H H9A 0.3902 0.8774 0.1966 0.081 Uiso calc R 1
C C10 0.3095(3) 0.7687(3) 0.12639(16) 0.0635(9) Uani d . 1
H H10A 0.3024 0.6904 0.1453 0.076 Uiso calc R 1
C C11 0.4491(2) 0.6544(2) -0.02111(13) 0.0446(7) Uani d . 1
H H11A 0.4259 0.5787 -0.0107 0.054 Uiso calc R 1
C C12 0.2865(2) 0.6628(2) -0.14923(13) 0.0415(7) Uani d . 1
C C13 0.2080(2) 0.5897(3) -0.18919(13) 0.0472(7) Uani d . 1
C C14 0.1923(3) 0.4695(3) -0.17684(17) 0.0728(10) Uani d . 1
H H14A 0.2330 0.4343 -0.1438 0.087 Uiso calc R 1
C C15 0.1170(4) 0.4019(4) -0.2132(2) 0.1002(14) Uani d . 1
H H15A 0.1066 0.3219 -0.2042 0.120 Uiso calc R 1
C C16 0.0573(4) 0.4516(4) -0.2626(2) 0.0946(14) Uani d . 1
H H16A 0.0068 0.4054 -0.2871 0.114 Uiso calc R 1
C C17 0.0722(3) 0.5680(4) -0.27547(18) 0.0857(12) Uani d . 1
H H17A 0.0321 0.6017 -0.3091 0.103 Uiso calc R 1
C C18 0.1470(3) 0.6381(3) -0.23874(16) 0.0684(10) Uani d . 1
H H18A 0.1557 0.7184 -0.2479 0.082 Uiso calc R 1
C C19 0.2800(2) 0.7972(2) -0.15642(13) 0.0428(7) Uani d . 1
C C20 0.3498(2) 0.8558(2) -0.19766(12) 0.0448(7) Uani d . 1
C C21 0.4513(3) 0.8071(3) -0.20809(14) 0.0540(8) Uani d . 1
H H21A 0.4752 0.7359 -0.1894 0.065 Uiso calc R 1
C C22 0.5174(3) 0.8636(3) -0.24611(15) 0.0652(9) Uani d . 1
H H22A 0.5863 0.8313 -0.2522 0.078 Uiso calc R 1
C C23 0.4819(3) 0.9672(3) -0.27498(15) 0.0696(10) Uani d . 1
H H23A 0.5258 1.0041 -0.3012 0.084 Uiso calc R 1
C C24 0.3808(3) 1.0163(3) -0.26499(15) 0.0691(10) Uani d . 1
H H24A 0.3567 1.0868 -0.2842 0.083 Uiso calc R 1
C C25 0.3159(3) 0.9614(3) -0.22684(14) 0.0577(8) Uani d . 1
H H25A 0.2479 0.9952 -0.2203 0.069 Uiso calc R 1
C C26 0.0737(2) 0.8480(3) -0.07148(13) 0.0492(8) Uani d . 1
H H26A 0.0592 0.9258 -0.0847 0.059 Uiso calc R 1
C C27 0.0044(2) 0.7947(3) -0.02987(14) 0.0523(8) Uani d . 1
C C28 0.0136(3) 0.6786(3) -0.00416(15) 0.0607(9) Uani d . 1
H H28A 0.0716 0.6199 -0.0102 0.073 Uiso calc R 1
C C29 -0.0744(3) 0.6617(4) 0.03121(16) 0.0770(11) Uani d . 1
H H29A -0.0888 0.5894 0.0538 0.092 Uiso calc R 1
C C30 -0.1393(3) 0.7673(4) 0.02782(17) 0.0799(11) Uani d . 1
H H30A -0.2069 0.7805 0.0475 0.096 Uiso calc R 1
C C31 -0.0912(3) 0.8499(3) -0.00967(16) 0.0644(9) Uani d . 1
H H31A -0.1188 0.9305 -0.0200 0.077 Uiso calc R 1
C C32 -0.1571(3) 0.5534(4) -0.11272(18) 0.0795(7) Uani d U 1
H H32A -0.1136 0.4792 -0.1104 0.095 Uiso calc R 1
C C33 -0.1355(3) 0.6562(4) -0.14493(16) 0.0738(11) Uani d . 1
H H33A -0.0730 0.6668 -0.1689 0.089 Uiso calc R 1
C C34 -0.2186(3) 0.7428(4) -0.13711(17) 0.0737(7) Uani d U 1
H H34A -0.2248 0.8229 -0.1549 0.088 Uiso calc R 1
C C35 -0.2901(3) 0.6914(3) -0.10068(18) 0.0751(6) Uani d U 1
H H35A -0.3556 0.7306 -0.0873 0.090 Uiso calc R 1
C C36 -0.2540(3) 0.5765(3) -0.08464(18) 0.0783(6) Uani d U 1
H H36A -0.2904 0.5209 -0.0591 0.094 Uiso calc R 1
N N1 0.42210(19) 0.69301(19) -0.07463(11) 0.0457(6) Uani d . 1
N N2 0.35405(19) 0.6108(2) -0.10960(11) 0.0440(6) Uani d . 1
N N3 0.21207(19) 0.8603(2) -0.12900(11) 0.0483(6) Uani d . 1
N N4 0.1543(2) 0.7907(2) -0.09042(12) 0.0520(6) Uani d . 1

loop_
_atom_site_aniso_label
_atom_site_aniso_U_11
_atom_site_aniso_U_22
_atom_site_aniso_U_33
_atom_site_aniso_U_12
_atom_site_aniso_U_13
_atom_site_aniso_U_23
Fe1 0.0453(3) 0.0418(2) 0.0426(3) 0.00514(18) 0.00358(19) -0.00038(19)
Fe2 0.0384(3) 0.0671(3) 0.0584(3) 0.0021(2) 0.0089(2) -0.0044(2)
C1 0.0466(17) 0.0443(16) 0.0432(17) 0.0095(13) 0.0067(14) 0.0021(14)
C2 0.0529(18) 0.0457(17) 0.0499(18) 0.0020(14) 0.0129(15) 0.0051(14)
C3 0.0458(17) 0.0576(19) 0.060(2) -0.0041(15) 0.0017(16) -0.0038(17)
C4 0.0476(18) 0.067(2) 0.0487(19) 0.0108(15) -0.0046(15) -0.0013(16)
C5 0.0527(18) 0.0490(18) 0.0516(19) 0.0143(14) 0.0043(16) 0.0061(15)
C6 0.0445(19) 0.086(3) 0.068(2) 0.0001(17) 0.0015(18) -0.011(2)
C7 0.053(2) 0.084(3) 0.073(3) 0.0270(19) 0.0096(19) 0.018(2)
C8 0.074(2) 0.053(2) 0.095(3) 0.0132(18) 0.033(2) -0.012(2)
C9 0.065(2) 0.085(3) 0.055(2) 0.005(2) 0.0169(18) -0.015(2)
C10 0.056(2) 0.068(2) 0.069(2) 0.0003(17) 0.0186(18) 0.0082(19)
C11 0.0513(17) 0.0357(15) 0.0476(18) 0.0089(13) 0.0093(15) 0.0003(13)
C12 0.0403(16) 0.0441(16) 0.0420(17) 0.0006(13) 0.0137(14) -0.0035(13)
C13 0.0460(16) 0.0504(18) 0.0464(18) 0.0003(14) 0.0106(15) -0.0067(14)
C14 0.076(2) 0.060(2) 0.079(3) -0.0114(18) -0.005(2) -0.002(2)
C15 0.110(3) 0.067(3) 0.120(4) -0.031(3) -0.005(3) -0.015(3)
C16 0.086(3) 0.097(3) 0.096(3) -0.023(3) -0.013(3) -0.035(3)
C17 0.080(3) 0.103(3) 0.068(3) -0.007(2) -0.017(2) -0.016(2)
C18 0.071(2) 0.067(2) 0.065(2) -0.0029(18) -0.006(2) -0.0086(18)
C19 0.0425(16) 0.0388(16) 0.0459(17) -0.0011(13) 0.0002(14) -0.0016(13)
C20 0.0529(18) 0.0426(16) 0.0383(16) -0.0032(13) 0.0022(14) -0.0015(13)
C21 0.062(2) 0.0484(18) 0.0540(19) -0.0023(15) 0.0157(17) -0.0016(15)
C22 0.068(2) 0.070(2) 0.061(2) -0.0102(18) 0.0268(19) -0.0077(19)
C23 0.094(3) 0.069(2) 0.048(2) -0.029(2) 0.018(2) -0.0014(18)
C24 0.091(3) 0.056(2) 0.058(2) -0.015(2) -0.002(2) 0.0156(17)
C25 0.0590(19) 0.0547(19) 0.059(2) -0.0029(16) 0.0039(17) 0.0045(17)
C26 0.0427(17) 0.0481(17) 0.0559(19) 0.0023(14) 0.0012(15) -0.0099(15)
C27 0.0374(16) 0.062(2) 0.058(2) 0.0079(14) 0.0039(15) -0.0137(16)
C28 0.0463(18) 0.077(2) 0.058(2) 0.0085(16) 0.0020(16) 0.0011(18)
C29 0.066(2) 0.107(3) 0.058(2) -0.006(2) 0.0079(19) 0.011(2)
C30 0.056(2) 0.122(3) 0.065(2) -0.002(2) 0.021(2) -0.020(2)
C31 0.0502(19) 0.074(2) 0.070(2) 0.0107(17) 0.0103(18) -0.0219(19)
C32 0.0699(15) 0.0824(16) 0.0829(16) -0.0039(14) -0.0062(13) -0.0084(14)
C33 0.052(2) 0.112(3) 0.058(2) -0.009(2) 0.0092(18) -0.024(2)
C34 0.0625(15) 0.0810(16) 0.0755(16) -0.0043(13) -0.0022(13) -0.0053(14)
C35 0.0618(13) 0.0831(15) 0.0783(15) -0.0053(12) -0.0018(12) -0.0069(13)
C36 0.0672(13) 0.0841(14) 0.0811(15) -0.0094(12) -0.0034(12) -0.0056(13)
N1 0.0474(14) 0.0451(14) 0.0442(15) 0.0019(11) 0.0041(12) -0.0008(12)
N2 0.0435(13) 0.0435(13) 0.0455(14) 0.0006(11) 0.0068(12) -0.0040(12)
N3 0.0470(14) 0.0443(13) 0.0549(16) 0.0028(11) 0.0106(13) -0.0022(12)
N4 0.0467(14) 0.0518(15) 0.0599(16) 0.0075(12) 0.0166(13) -0.0020(13)

loop_
_atom_type_symbol
_atom_type_description
_atom_type_scat_dispersion_real
_atom_type_scat_dispersion_imag
_atom_type_scat_source
C C 0.0033 0.0016 'International Tables Vol C Tables 4.2.6.8 and 6.1.1.4'
H H 0.0000 0.0000 'International Tables Vol C Tables 4.2.6.8 and 6.1.1.4'
N N 0.0061 0.0033 'International Tables Vol C Tables 4.2.6.8 and 6.1.1.4'
Fe Fe 0.3463 0.8444 'International Tables Vol C Tables 4.2.6.8 and 6.1.1.4'

loop_
_geom_angle_atom_site_label_1
_geom_angle_atom_site_label_2
_geom_angle_atom_site_label_3
_geom_angle
C1 Fe1 C7 120.56(14)
C1 Fe1 C8 156.30(14)
C7 Fe1 C8 40.90(14)
C1 Fe1 C6 107.50(13)
C7 Fe1 C6 40.39(13)
C8 Fe1 C6 68.06(15)
C1 Fe1 C2 41.14(11)
C7 Fe1 C2 106.39(14)
C8 Fe1 C2 120.56(14)
C6 Fe1 C2 123.93(14)
C1 Fe1 C5 41.25(11)
C7 Fe1 C5 157.01(15)
C8 Fe1 C5 160.92(15)
C6 Fe1 C5 122.26(14)
C2 Fe1 C5 69.06(12)
C1 Fe1 C10 124.89(13)
C7 Fe1 C10 68.02(14)
C8 Fe1 C10 67.78(14)
C6 Fe1 C10 40.37(13)
C2 Fe1 C10 161.23(14)
C5 Fe1 C10 108.65(14)
C1 Fe1 C3 68.51(12)
C7 Fe1 C3 123.67(14)
C8 Fe1 C3 107.38(14)
C6 Fe1 C3 160.30(14)
C2 Fe1 C3 40.46(11)
C5 Fe1 C3 68.32(12)
C10 Fe1 C3 157.53(14)
C1 Fe1 C9 161.86(14)
C7 Fe1 C9 68.15(15)
C8 Fe1 C9 40.12(13)
C6 Fe1 C9 67.91(14)
C2 Fe1 C9 156.10(14)
C5 Fe1 C9 125.06(14)
C10 Fe1 C9 40.36(13)
C3 Fe1 C9 121.82(14)
C1 Fe1 C4 68.73(12)
C7 Fe1 C4 160.32(15)
C8 Fe1 C4 124.13(15)
C6 Fe1 C4 158.17(14)
C2 Fe1 C4 68.27(13)
C5 Fe1 C4 40.74(12)
C10 Fe1 C4 122.96(14)
C3 Fe1 C4 40.19(12)
C9 Fe1 C4 108.60(14)
C28 Fe2 C27 41.00(12)
C28 Fe2 C36 131.68(15)
C27 Fe2 C36 170.50(14)
C28 Fe2 C35 170.35(14)
C27 Fe2 C35 147.92(14)
C36 Fe2 C35 40.06(13)
C28 Fe2 C33 117.07(14)
C27 Fe2 C33 109.08(14)
C36 Fe2 C33 67.43(15)
C35 Fe2 C33 66.84(15)
C28 Fe2 C32 109.28(14)
C27 Fe2 C32 131.18(13)
C36 Fe2 C32 40.56(14)
C35 Fe2 C32 67.48(15)
C33 Fe2 C32 40.09(14)
C28 Fe2 C31 68.52(13)
C27 Fe2 C31 40.97(11)
C36 Fe2 C31 147.90(14)
C35 Fe2 C31 116.27(14)
C33 Fe2 C31 131.46(16)
C32 Fe2 C31 170.12(15)
C28 Fe2 C34 149.07(14)
C27 Fe2 C34 116.04(15)
C36 Fe2 C34 67.59(16)
C35 Fe2 C34 39.44(14)
C33 Fe2 C34 40.70(14)
C32 Fe2 C34 68.19(16)
C31 Fe2 C34 108.40(16)
C28 Fe2 C29 40.30(13)
C27 Fe2 C29 68.53(14)
C36 Fe2 C29 109.54(16)
C35 Fe2 C29 132.00(16)
C33 Fe2 C29 148.84(17)
C32 Fe2 C29 116.81(16)
C31 Fe2 C29 68.23(16)
C34 Fe2 C29 169.40(15)
C28 Fe2 C30 67.90(15)
C27 Fe2 C30 68.42(14)
C36 Fe2 C30 116.59(16)
C35 Fe2 C30 109.77(16)
C33 Fe2 C30 170.00(18)
C32 Fe2 C30 148.66(18)
C31 Fe2 C30 40.45(15)
C34 Fe2 C30 130.77(17)
C29 Fe2 C30 40.34(15)
C2 C1 C5 107.6(3)
C2 C1 C11 126.8(3)
C5 C1 C11 125.2(3)
C2 C1 Fe1 69.63(16)
C5 C1 Fe1 69.72(16)
C11 C1 Fe1 120.59(19)
C3 C2 C1 107.8(3)
C3 C2 Fe1 70.23(17)
C1 C2 Fe1 69.23(16)
C3 C2 H2B 126.1
C1 C2 H2B 126.1
Fe1 C2 H2B 126.1
C4 C3 C2 108.8(3)
C4 C3 Fe1 70.08(17)
C2 C3 Fe1 69.31(16)
C4 C3 H3B 125.6
C2 C3 H3B 125.6
Fe1 C3 H3B 125.6
C3 C4 C5 108.2(3)
C3 C4 Fe1 69.74(17)
C5 C4 Fe1 69.15(17)
C3 C4 H4B 125.9
C5 C4 H4B 125.9
Fe1 C4 H4B 125.9
C4 C5 C1 107.5(3)
C4 C5 Fe1 70.11(16)
C1 C5 Fe1 69.03(15)
C4 C5 H5A 126.3
C1 C5 H5A 126.3
Fe1 C5 H5A 126.3
C7 C6 C10 108.3(3)
C7 C6 Fe1 69.59(18)
C10 C6 Fe1 70.13(19)
C7 C6 H6A 125.8
C10 C6 H6A 125.8
Fe1 C6 H6A 125.8
C6 C7 C8 107.5(3)
C6 C7 Fe1 70.02(19)
C8 C7 Fe1 69.68(18)
C6 C7 H7A 126.2
C8 C7 H7A 126.2
Fe1 C7 H7A 126.2
C9 C8 C7 108.3(3)
C9 C8 Fe1 70.60(19)
C7 C8 Fe1 69.42(19)
C9 C8 H8A 125.9
C7 C8 H8A 125.9
Fe1 C8 H8A 125.9
C8 C9 C10 107.8(3)
C8 C9 Fe1 69.28(19)
C10 C9 Fe1 69.56(18)
C8 C9 H9A 126.1
C10 C9 H9A 126.1
Fe1 C9 H9A 126.1
C6 C10 C9 108.1(3)
C6 C10 Fe1 69.50(19)
C9 C10 Fe1 70.08(18)
C6 C10 H10A 126.0
C9 C10 H10A 126.0
Fe1 C10 H10A 126.0
N1 C11 C1 121.5(3)
N1 C11 H11A 119.3
C1 C11 H11A 119.3
N2 C12 C13 119.2(3)
N2 C12 C19 123.2(2)
C13 C12 C19 117.6(2)
C18 C13 C14 118.0(3)
C18 C13 C12 121.5(3)
C14 C13 C12 120.5(3)
C15 C14 C13 120.5(4)
C15 C14 H14A 119.7
C13 C14 H14A 119.7
C16 C15 C14 120.7(4)
C16 C15 H15A 119.7
C14 C15 H15A 119.7
C17 C16 C15 119.5(4)
C17 C16 H16A 120.2
C15 C16 H16A 120.2
C16 C17 C18 120.6(4)
C16 C17 H17A 119.7
C18 C17 H17A 119.7
C13 C18 C17 120.6(4)
C13 C18 H18A 119.7
C17 C18 H18A 119.7
N3 C19 C20 119.6(2)
N3 C19 C12 121.5(3)
C20 C19 C12 118.8(2)
C21 C20 C25 118.4(3)
C21 C20 C19 120.6(3)
C25 C20 C19 121.0(3)
C22 C21 C20 120.4(3)
C22 C21 H21A 119.8
C20 C21 H21A 119.8
C23 C22 C21 120.3(3)
C23 C22 H22A 119.8
C21 C22 H22A 119.8
C22 C23 C24 119.8(3)
C22 C23 H23A 120.1
C24 C23 H23A 120.1
C25 C24 C23 120.0(3)
C25 C24 H24A 120.0
C23 C24 H24A 120.0
C24 C25 C20 121.2(3)
C24 C25 H25A 119.4
C20 C25 H25A 119.4
N4 C26 C27 121.5(3)
N4 C26 H26A 119.2
C27 C26 H26A 119.2
C28 C27 C31 107.3(3)
C28 C27 C26 127.8(3)
C31 C27 C26 124.8(3)
C28 C27 Fe2 69.52(18)
C31 C27 Fe2 70.09(18)
C26 C27 Fe2 123.3(2)
C29 C28 C27 108.7(3)
C29 C28 Fe2 70.72(19)
C27 C28 Fe2 69.48(18)
C29 C28 H28A 125.6
C27 C28 H28A 125.6
Fe2 C28 H28A 125.6
C28 C29 C30 107.8(3)
C28 C29 Fe2 68.97(19)
C30 C29 Fe2 69.9(2)
C28 C29 H29A 126.1
C30 C29 H29A 126.1
Fe2 C29 H29A 126.1
C29 C30 C31 108.4(3)
C29 C30 Fe2 69.8(2)
C31 C30 Fe2 69.4(2)
C29 C30 H30A 125.8
C31 C30 H30A 125.8
Fe2 C30 H30A 125.8
C30 C31 C27 107.7(3)
C30 C31 Fe2 70.1(2)
C27 C31 Fe2 68.94(18)
C30 C31 H31A 126.2
C27 C31 H31A 126.2
Fe2 C31 H31A 126.2
C33 C32 C36 106.8(4)
C33 C32 Fe2 69.6(2)
C36 C32 Fe2 69.2(2)
C33 C32 H32A 126.6
C36 C32 H32A 126.6
Fe2 C32 H32A 126.6
C32 C33 C34 108.9(3)
C32 C33 Fe2 70.3(2)
C34 C33 Fe2 70.1(2)
C32 C33 H33A 125.5
C34 C33 H33A 125.5
Fe2 C33 H33A 125.5
C35 C34 C33 106.6(4)
C35 C34 Fe2 69.9(2)
C33 C34 Fe2 69.2(2)
C35 C34 H34A 126.7
C33 C34 H34A 126.7
Fe2 C34 H34A 126.7
C34 C35 C36 109.9(4)
C34 C35 Fe2 70.7(2)
C36 C35 Fe2 69.8(2)
C34 C35 H35A 125.0
C36 C35 H35A 125.0
Fe2 C35 H35A 125.0
C35 C36 C32 107.7(4)
C35 C36 Fe2 70.1(2)
C32 C36 Fe2 70.2(2)
C35 C36 H36A 126.1
C32 C36 H36A 126.1
Fe2 C36 H36A 126.1
C11 N1 N2 111.9(2)
C12 N2 N1 112.2(2)
C19 N3 N4 112.0(2)
C26 N4 N3 112.0(2)

loop_
_geom_bond_atom_site_label_1
_geom_bond_atom_site_label_2
_geom_bond_distance
_geom_bond_publ_flag
Fe1 C1 2.022(3) y
Fe1 C2 2.028(3) y
Fe1 C3 2.040(3) y
Fe1 C4 2.044(3) y
Fe1 C5 2.031(3) y
Fe1 C6 2.028(3) y
Fe1 C7 2.023(3) y
Fe1 C8 2.026(3) y
Fe1 C9 2.043(3) y
Fe1 C10 2.036(3) y
Fe2 C27 2.028(3) y
Fe2 C28 2.028(3) y
Fe2 C29 2.051(4) y
Fe2 C30 2.052(4) y
Fe2 C31 2.043(3) y
Fe2 C32 2.042(4) y
Fe2 C33 2.033(4) y
Fe2 C34 2.044(4) y
Fe2 C35 2.034(4) y
Fe2 C36 2.029(4) y
C11 N1 1.282(3) y
C19 N3 1.287(3) y
N1 N2 1.411(3) y
C12 C19 1.514(4) y
C12 N2 1.277(3) y
C26 N4 1.275(3) y
N3 N4 1.404(3) y
C1 C2 1.423(4) ?
C1 C5 1.428(4) ?
C1 C11 1.445(4) ?
C2 C3 1.406(4) ?
C2 H2B 0.9800 ?
C3 C4 1.403(4) ?
C3 H3B 0.9800 ?
C4 C5 1.419(4) ?
C4 H4B 0.9800 ?
C5 H5A 0.9800 ?
C6 C7 1.398(5) ?
C6 C10 1.403(5) ?
C6 H6A 0.9800 ?
C7 C8 1.415(5) ?
C7 H7A 0.9800 ?
C8 C9 1.396(5) ?
C8 H8A 0.9800 ?
C9 C10 1.407(5) ?
C9 H9A 0.9800 ?
C10 H10A 0.9800 ?
C11 H11A 0.9300 ?
C12 C13 1.477(4) ?
C13 C18 1.374(4) ?
C13 C14 1.390(4) ?
C14 C15 1.378(5) ?
C14 H14A 0.9300 ?
C15 C16 1.370(6) ?
C15 H15A 0.9300 ?
C16 C17 1.350(6) ?
C16 H16A 0.9300 ?
C17 C18 1.395(5) ?
C17 H17A 0.9300 ?
C18 H18A 0.9300 ?
C19 C20 1.471(4) ?
C20 C21 1.383(4) ?
C20 C25 1.390(4) ?
C21 C22 1.382(4) ?
C21 H21A 0.9300 ?
C22 C23 1.373(5) ?
C22 H22A 0.9300 ?
C23 C24 1.379(4) ?
C23 H23A 0.9300 ?
C24 C25 1.366(4) ?
C24 H24A 0.9300 ?
C25 H25A 0.9300 ?
C26 C27 1.447(4) ?
C26 H26A 0.9300 ?
C27 C28 1.420(4) ?
C27 C31 1.425(4) ?
C28 C29 1.405(5) ?
C28 H28A 0.9800 ?
C29 C30 1.415(5) ?
C29 H29A 0.9800 ?
C30 C31 1.416(5) ?
C30 H30A 0.9800 ?
C31 H31A 0.9800 ?
C32 C33 1.397(5) ?
C32 C36 1.411(5) ?
C32 H32A 0.9800 ?
C33 C34 1.418(5) ?
C33 H33A 0.9800 ?
C34 C35 1.376(5) ?
C34 H34A 0.9800 ?
C35 C36 1.392(5) ?
C35 H35A 0.9800 ?
C36 H36A 0.9800 ?
